data_1506603
loop_
_publ_author_name
'Makosza, Mieczys\/law'
'Barbasiewicz, Micha\/l'
'Krajewski, Dariusz'

_publ_section_title
;
 Diastereoselective synthesis of tetrahydrofurans via reaction of
 gamma,delta-epoxycarbanions with aldehydes.
;
_journal_issue 14
_journal_name_full 'Organic letters'
_journal_page_first 2945
_journal_page_last 2948
_journal_paper_doi 10.1021/ol0509080
_journal_volume 7
_journal_year 2005
_chemical_formula_sum 'C27 H30 O7 S'
_chemical_formula_weight 498.57
_chemical_name_common
;[(2S,4R,5S)-5-phenyl-4-(phenylsulfonyl)
tetrahydro-2-furanyl]methyl (-)-camphanate
;
_chemical_name_systematic
;[(2S,4R,5S)-5-phenyl-4-(phenylsulfonyl)tetrahydro-2-furanyl]
methyl (1S,4R)-4,7,7-trimethyl-3-oxo-2-oxabicyclo[2.2.1]
heptane-1-carboxylate
;
_space_group_IT_number 19
_symmetry_cell_setting orthorhombic
_symmetry_space_group_name_Hall 'P 2ac 2ab'
_symmetry_space_group_name_H-M 'P 21 21 21'
_atom_sites_solution_hydrogens geom
_atom_sites_solution_primary direct
_atom_sites_solution_secondary difmap
_audit_creation_method SHELXL-97
_cell_angle_alpha 90.00
_cell_angle_beta 90.00
_cell_angle_gamma 90.00
_cell_formula_units_Z 4
_cell_length_a 6.0067(4)
_cell_length_b 11.6597(10)
_cell_length_c 35.632(5)
_cell_measurement_reflns_used 25
_cell_measurement_temperature 293(2)
_cell_measurement_theta_max 42.22
_cell_measurement_theta_min 22.11
_cell_volume 2495.5(4)
_computing_cell_refinement 'CAD4 Express (Enraf Nonius, 1994)'
_computing_data_collection 'CAD4 Express (Enraf Nonius, 1994)'
_computing_data_reduction 'XCAD4 (Harms & Wocadlo, 1995)'
_computing_structure_refinement 'SHELXL-97 (Sheldrick, 1997)'
_computing_structure_solution 'SHELXS97 in WINGX'
_diffrn_ambient_temperature 293(2)
_diffrn_measured_fraction_theta_full 0.998
_diffrn_measured_fraction_theta_max 0.998
_diffrn_measurement_device_type 'Enraf Nonius TurboCAD4'
_diffrn_measurement_method 'non-profiled omega/2theta scans'
_diffrn_radiation_monochromator graphite
_diffrn_radiation_source 'fine-focus sealed tube'
_diffrn_radiation_type CuK\a
_diffrn_radiation_wavelength 1.54184
_diffrn_reflns_av_R_equivalents 0.0488
_diffrn_reflns_av_sigmaI/netI 0.0999
_diffrn_reflns_limit_h_max 6
_diffrn_reflns_limit_h_min -7
_diffrn_reflns_limit_k_max 14
_diffrn_reflns_limit_k_min -14
_diffrn_reflns_limit_l_max 44
_diffrn_reflns_limit_l_min -44
_diffrn_reflns_number 5641
_diffrn_reflns_theta_full 74.21
_diffrn_reflns_theta_max 74.21
_diffrn_reflns_theta_min 2.48
_diffrn_standards_decay_% 1.02
_diffrn_standards_interval_count 120
_diffrn_standards_interval_time 7200
_diffrn_standards_number 3
_exptl_absorpt_coefficient_mu 1.530
_exptl_absorpt_correction_T_max 0.9946
_exptl_absorpt_correction_T_min 0.8589
_exptl_absorpt_correction_type psi-scan
_exptl_crystal_density_diffrn 1.327
_exptl_crystal_density_method 'not measured'
_exptl_crystal_description plate
_exptl_crystal_F_000 1056
_exptl_crystal_size_max 0.67
_exptl_crystal_size_mid 0.35
_exptl_crystal_size_min 0.17
_refine_diff_density_max 0.279
_refine_diff_density_min -0.354
_refine_diff_density_rms 0.061
_refine_ls_abs_structure_details 'Flack H D (1983), Acta Cryst. A39, 876-881'
_refine_ls_abs_structure_Flack 0.05(3)
_refine_ls_extinction_coef 0.0024(3)
_refine_ls_extinction_expression Fc^*^=kFc[1+0.001xFc^2^\l^3^/sin(2\q)]^-1/4^
_refine_ls_extinction_method SHELXL
_refine_ls_goodness_of_fit_ref 1.025
_refine_ls_hydrogen_treatment mixed
_refine_ls_matrix_type full
_refine_ls_number_parameters 317
_refine_ls_number_reflns 4890
_refine_ls_number_restraints 0
_refine_ls_restrained_S_all 1.025
_refine_ls_R_factor_all 0.1378
_refine_ls_R_factor_gt 0.0553
_refine_ls_shift/su_max 0.013
_refine_ls_shift/su_mean 0.001
_refine_ls_structure_factor_coef Fsqd
_refine_ls_weighting_details 'calc w=1/[\s^2^(Fo^2^)+(0.0702P)^2^+0.0000P] where P=(Fo^2^+2Fc^2^)/3'
_refine_ls_weighting_scheme calc
_refine_ls_wR_factor_gt 0.1235
_refine_ls_wR_factor_ref 0.1545
_reflns_number_gt 3004
_reflns_number_total 4890
_reflns_threshold_expression >2sigma(I)
_cod_data_source_file ol0509080si20050425_032321.cif
_cod_data_source_block 2
_cod_original_cell_volume 2495.6(4)
_cod_original_sg_symbol_H-M P212121
_cod_database_code 1506603

loop_
_symmetry_equiv_pos_as_xyz
'x, y, z'
'-x+1/2, -y, z+1/2'
'x+1/2, -y+1/2, -z'
'-x, y+1/2, -z+1/2'

loop_
_atom_site_label
_atom_site_type_symbol
_atom_site_fract_x
_atom_site_fract_y
_atom_site_fract_z
_atom_site_U_iso_or_equiv
_atom_site_adp_type
_atom_site_occupancy
_atom_site_symmetry_multiplicity
_atom_site_calc_flag
_atom_site_refinement_flags
C2 C 0.1125(7) 1.4129(3) 0.59493(10) 0.0371(10) Uani 1 1 d .
H2 H -0.0332 1.4487 0.5989 0.045 Uiso 1 1 calc R
C3 C 0.1672(7) 1.4158(4) 0.55271(10) 0.0388(10) Uani 1 1 d .
H3 H 0.3032 1.4605 0.5486 0.047 Uiso 1 1 calc R
C4 C 0.2087(8) 1.2899(4) 0.54206(11) 0.0461(11) Uani 1 1 d .
H4A H 0.1490 1.2726 0.5174 0.055 Uiso 1 1 calc R
H4B H 0.3664 1.2719 0.5424 0.055 Uiso 1 1 calc R
C5 C 0.0846(8) 1.2249(3) 0.57253(11) 0.0411(10) Uani 1 1 d .
H5 H -0.0714 1.2140 0.5653 0.049 Uiso 1 1 calc R
C6 C 0.1912(9) 1.1114(4) 0.58128(12) 0.0551(13) Uani 1 1 d .
H6A H 0.1800 1.0606 0.5598 0.066 Uiso 1 1 calc R
H6B H 0.3474 1.1220 0.5872 0.066 Uiso 1 1 calc R
C8 C 0.1900(7) 0.9916(4) 0.63451(12) 0.0400(10) Uani 1 1 d .
C11 C 0.0663(7) 0.9629(4) 0.66954(11) 0.0388(9) Uani 1 1 d .
C13 C 0.1349(8) 0.9111(5) 0.72988(13) 0.0534(13) Uani 1 1 d .
C15 C -0.0820(7) 0.9776(4) 0.72684(12) 0.0506(11) Uani 1 1 d .
C16 C -0.2361(8) 0.8913(5) 0.70585(13) 0.0598(14) Uani 1 1 d .
H16A H -0.2337 0.8168 0.7179 0.072 Uiso 1 1 calc R
H16B H -0.3883 0.9191 0.7051 0.072 Uiso 1 1 calc R
C17 C -0.1371(8) 0.8845(4) 0.66609(12) 0.0493(12) Uani 1 1 d .
H17A H -0.0942 0.8066 0.6598 0.059 Uiso 1 1 calc R
H17B H -0.2410 0.9128 0.6474 0.059 Uiso 1 1 calc R
C18 C -0.0161(7) 1.0623(4) 0.69482(12) 0.0433(11) Uani 1 1 d .
C19 C 0.1703(9) 1.1453(4) 0.70590(14) 0.0631(15) Uani 1 1 d .
H19A H 0.2939 1.1028 0.7158 0.095 Uiso 1 1 calc R
H19B H 0.1163 1.1975 0.7246 0.095 Uiso 1 1 calc R
H19C H 0.2174 1.1877 0.6842 0.095 Uiso 1 1 calc R
C20 C -0.2119(8) 1.1318(4) 0.67932(13) 0.0597(14) Uani 1 1 d .
H20A H -0.1594 1.1831 0.6602 0.090 Uiso 1 1 calc R
H20B H -0.2786 1.1753 0.6992 0.090 Uiso 1 1 calc R
H20C H -0.3205 1.0806 0.6688 0.090 Uiso 1 1 calc R
C21 C -0.1693(9) 1.0236(5) 0.76314(14) 0.0819(19) Uani 1 1 d .
H21A H -0.0642 1.0770 0.7735 0.123 Uiso 1 1 calc R
H21B H -0.1911 0.9615 0.7804 0.123 Uiso 1 1 calc R
H21C H -0.3085 1.0618 0.7588 0.123 Uiso 1 1 calc R
C22 C 0.2816(7) 1.4709(4) 0.61999(10) 0.0368(9) Uani 1 1 d .
C23 C 0.2571(8) 1.5845(4) 0.62951(11) 0.0455(11) Uani 1 1 d .
H23 H 0.1350 1.6252 0.6206 0.055 Uiso 1 1 calc R
C24 C 0.4107(10) 1.6393(4) 0.65215(12) 0.0581(14) Uani 1 1 d .
H24 H 0.3916 1.7160 0.6586 0.070 Uiso 1 1 calc R
C25 C 0.5933(9) 1.5788(5) 0.66514(12) 0.0592(14) Uani 1 1 d .
H25 H 0.6986 1.6155 0.6800 0.071 Uiso 1 1 calc R
C26 C 0.6203(9) 1.4651(5) 0.65626(13) 0.0608(14) Uani 1 1 d .
H26 H 0.7411 1.4243 0.6657 0.073 Uiso 1 1 calc R
C27 C 0.4675(9) 1.4118(4) 0.63335(12) 0.0525(12) Uani 1 1 d .
H27 H 0.4884 1.3355 0.6267 0.063 Uiso 1 1 calc R
C28 C -0.0850(8) 1.6148(4) 0.54077(11) 0.0408(10) Uani 1 1 d .
C29 C -0.2693(9) 1.6466(4) 0.56161(13) 0.0519(12) Uani 1 1 d .
H29 H -0.3752 1.5921 0.5682 0.062 Uiso 1 1 calc R
C30 C -0.2955(9) 1.7582(4) 0.57248(13) 0.0559(13) Uani 1 1 d .
H30 H -0.4198 1.7798 0.5863 0.067 Uiso 1 1 calc R
C31 C -0.1383(10) 1.8379(4) 0.56294(13) 0.0555(14) Uani 1 1 d .
H31 H -0.1580 1.9140 0.5701 0.067 Uiso 1 1 calc R
C32 C 0.0491(10) 1.8072(4) 0.54296(12) 0.0581(13) Uani 1 1 d .
H32 H 0.1576 1.8616 0.5375 0.070 Uiso 1 1 calc R
C33 C 0.0747(9) 1.6953(4) 0.53111(11) 0.0520(12) Uani 1 1 d .
H33 H 0.1976 1.6742 0.5168 0.062 Uiso 1 1 calc R
O1 O 0.0988(6) 1.2943(2) 0.60506(7) 0.0504(8) Uani 1 1 d .
O34 O -0.2554(5) 1.4105(3) 0.53314(9) 0.0620(10) Uani 1 1 d .
O7 O 0.0748(5) 1.0628(2) 0.61318(8) 0.0474(8) Uani 1 1 d .
O35 O 0.0247(6) 1.4755(3) 0.48692(7) 0.0620(10) Uani 1 1 d .
O9 O 0.3706(6) 0.9532(3) 0.62590(9) 0.0697(11) Uani 1 1 d .
O12 O 0.2189(5) 0.9017(3) 0.69426(8) 0.0473(8) Uani 1 1 d .
O14 O 0.2242(6) 0.8672(4) 0.75617(9) 0.0786(12) Uani 1 1 d .
S1 S -0.0526(2) 1.47301(9) 0.52484(3) 0.0453(3) Uani 1 1 d .

loop_
_atom_site_aniso_label
_atom_site_aniso_U_11
_atom_site_aniso_U_22
_atom_site_aniso_U_33
_atom_site_aniso_U_23
_atom_site_aniso_U_13
_atom_site_aniso_U_12
C2 0.034(2) 0.041(2) 0.036(2) -0.0017(18) 0.0018(19) 0.000(2)
C3 0.039(3) 0.038(2) 0.039(2) -0.0022(19) -0.0038(19) -0.006(2)
C4 0.053(3) 0.051(3) 0.034(2) -0.006(2) 0.005(2) -0.001(2)
C5 0.044(3) 0.037(2) 0.043(2) -0.0021(18) 0.001(2) -0.003(2)
C6 0.056(3) 0.049(3) 0.060(3) 0.005(2) 0.021(3) 0.001(2)
C8 0.037(3) 0.041(3) 0.043(2) -0.0058(19) -0.001(2) 0.000(2)
C11 0.025(2) 0.047(2) 0.044(2) -0.001(2) -0.0062(19) 0.001(2)
C13 0.036(3) 0.079(4) 0.046(3) 0.004(3) -0.002(2) -0.007(3)
C15 0.030(2) 0.080(3) 0.042(2) -0.007(2) 0.001(2) 0.002(3)
C16 0.035(3) 0.080(4) 0.065(3) 0.010(3) 0.001(2) -0.014(3)
C17 0.037(3) 0.054(3) 0.057(3) -0.002(2) -0.008(2) -0.006(2)
C18 0.030(2) 0.052(3) 0.048(2) -0.007(2) 0.003(2) -0.001(2)
C19 0.054(4) 0.062(3) 0.073(4) -0.029(3) 0.005(3) -0.011(3)
C20 0.044(3) 0.065(3) 0.071(3) -0.006(3) 0.007(3) 0.015(3)
C21 0.052(3) 0.136(5) 0.057(3) -0.006(4) 0.015(3) 0.003(4)
C22 0.040(2) 0.039(2) 0.030(2) -0.0025(19) 0.0029(18) 0.000(2)
C23 0.051(3) 0.044(3) 0.042(2) -0.005(2) -0.003(2) 0.006(2)
C24 0.081(4) 0.044(3) 0.050(3) -0.011(2) -0.004(3) -0.011(3)
C25 0.055(3) 0.076(4) 0.047(3) -0.005(3) -0.010(3) -0.017(3)
C26 0.053(3) 0.073(4) 0.056(3) 0.002(3) -0.014(2) 0.001(3)
C27 0.053(3) 0.050(3) 0.055(3) -0.004(2) -0.010(3) 0.004(3)
C28 0.042(3) 0.042(2) 0.039(2) 0.0065(18) -0.004(2) -0.007(2)
C29 0.042(3) 0.055(3) 0.059(3) 0.005(2) -0.011(3) -0.004(2)
C30 0.056(3) 0.055(3) 0.057(3) -0.005(2) 0.002(3) 0.002(3)
C31 0.080(4) 0.041(3) 0.045(3) -0.002(2) -0.002(3) -0.002(3)
C32 0.068(4) 0.053(3) 0.053(3) -0.002(2) 0.008(3) -0.019(3)
C33 0.061(3) 0.049(3) 0.046(3) -0.002(2) 0.006(3) -0.007(3)
O1 0.069(2) 0.0431(17) 0.0391(16) 0.0010(13) 0.0078(17) -0.0123(17)
O34 0.046(2) 0.0502(19) 0.090(3) -0.0047(18) -0.0126(19) -0.0176(17)
O7 0.0414(19) 0.0496(18) 0.0512(17) 0.0115(14) 0.0124(16) 0.0079(16)
O35 0.087(3) 0.064(2) 0.0351(16) -0.0039(15) -0.0153(17) 0.003(2)
O9 0.043(2) 0.102(3) 0.064(2) 0.013(2) 0.0157(16) 0.027(2)
O12 0.0307(17) 0.062(2) 0.0494(18) 0.0055(16) -0.0017(14) 0.0052(16)
O14 0.058(2) 0.123(3) 0.055(2) 0.030(2) -0.0136(19) 0.003(2)
S1 0.0499(7) 0.0444(6) 0.0416(5) -0.0010(5) -0.0116(6) -0.0060(6)

loop_
_atom_type_symbol
_atom_type_description
_atom_type_scat_dispersion_real
_atom_type_scat_dispersion_imag
_atom_type_scat_source
C C 0.0181 0.0091 'International Tables Vol C Tables 4.2.6.8 and 6.1.1.4'
H H 0.0000 0.0000 'International Tables Vol C Tables 4.2.6.8 and 6.1.1.4'
O O 0.0492 0.0322 'International Tables Vol C Tables 4.2.6.8 and 6.1.1.4'
S S 0.3331 0.5567 'International Tables Vol C Tables 4.2.6.8 and 6.1.1.4'

loop_
_geom_angle_atom_site_label_1
_geom_angle_atom_site_label_2
_geom_angle_atom_site_label_3
_geom_angle
O1 C2 C22 108.8(3)
O1 C2 C3 106.3(3)
C22 C2 C3 115.1(4)
O1 C2 H2 108.8
C22 C2 H2 108.8
C3 C2 H2 108.8
C4 C3 C2 104.7(3)
C4 C3 S1 109.9(3)
C2 C3 S1 113.3(3)
C4 C3 H3 109.6
C2 C3 H3 109.6
S1 C3 H3 109.6
C5 C4 C3 102.7(3)
C5 C4 H4A 111.2
C3 C4 H4A 111.2
C5 C4 H4B 111.2
C3 C4 H4B 111.2
H4A C4 H4B 109.1
O1 C5 C6 107.9(4)
O1 C5 C4 105.7(3)
C6 C5 C4 112.2(4)
O1 C5 H5 110.3
C6 C5 H5 110.3
C4 C5 H5 110.3
O7 C6 C5 107.5(4)
O7 C6 H6A 110.2
C5 C6 H6A 110.2
O7 C6 H6B 110.2
C5 C6 H6B 110.2
H6A C6 H6B 108.5
O9 C8 O7 123.7(4)
O9 C8 C11 125.0(4)
O7 C8 C11 111.2(4)
O12 C11 C8 107.6(3)
O12 C11 C17 105.0(3)
C8 C11 C17 117.7(4)
O12 C11 C18 102.4(3)
C8 C11 C18 118.5(4)
C17 C11 C18 103.8(3)
O14 C13 O12 121.8(5)
O14 C13 C15 131.2(5)
O12 C13 C15 106.9(4)
C21 C15 C13 115.0(4)
C21 C15 C16 116.0(4)
C13 C15 C16 102.3(4)
C21 C15 C18 119.7(4)
C13 C15 C18 99.0(3)
C16 C15 C18 102.0(3)
C17 C16 C15 104.2(4)
C17 C16 H16A 110.9
C15 C16 H16A 110.9
C17 C16 H16B 110.9
C15 C16 H16B 110.9
H16A C16 H16B 108.9
C11 C17 C16 101.8(3)
C11 C17 H17A 111.4
C16 C17 H17A 111.4
C11 C17 H17B 111.4
C16 C17 H17B 111.4
H17A C17 H17B 109.3
C20 C18 C19 108.6(4)
C20 C18 C11 115.6(4)
C19 C18 C11 112.9(4)
C20 C18 C15 113.8(4)
C19 C18 C15 113.4(4)
C11 C18 C15 91.9(3)
C18 C19 H19A 109.5
C18 C19 H19B 109.5
H19A C19 H19B 109.5
C18 C19 H19C 109.5
H19A C19 H19C 109.5
H19B C19 H19C 109.5
C18 C20 H20A 109.5
C18 C20 H20B 109.5
H20A C20 H20B 109.5
C18 C20 H20C 109.5
H20A C20 H20C 109.5
H20B C20 H20C 109.5
C15 C21 H21A 109.5
C15 C21 H21B 109.5
H21A C21 H21B 109.5
C15 C21 H21C 109.5
H21A C21 H21C 109.5
H21B C21 H21C 109.5
C23 C22 C27 118.5(4)
C23 C22 C2 120.3(4)
C27 C22 C2 121.2(4)
C22 C23 C24 121.2(5)
C22 C23 H23 119.4
C24 C23 H23 119.4
C23 C24 C25 119.2(5)
C23 C24 H24 120.4
C25 C24 H24 120.4
C26 C25 C24 120.6(5)
C26 C25 H25 119.7
C24 C25 H25 119.7
C25 C26 C27 119.6(5)
C25 C26 H26 120.2
C27 C26 H26 120.2
C26 C27 C22 120.9(4)
C26 C27 H27 119.6
C22 C27 H27 119.6
C29 C28 C33 120.4(4)
C29 C28 S1 120.9(3)
C33 C28 S1 118.7(4)
C30 C29 C28 120.0(5)
C30 C29 H29 120.0
C28 C29 H29 120.0
C29 C30 C31 119.8(5)
C29 C30 H30 120.1
C31 C30 H30 120.1
C30 C31 C32 121.0(5)
C30 C31 H31 119.5
C32 C31 H31 119.5
C33 C32 C31 119.6(5)
C33 C32 H32 120.2
C31 C32 H32 120.2
C32 C33 C28 119.2(5)
C32 C33 H33 120.4
C28 C33 H33 120.4
C5 O1 C2 110.4(3)
C8 O7 C6 116.4(3)
C13 O12 C11 106.8(3)
O35 S1 O34 118.4(2)
O35 S1 C28 108.8(2)
O34 S1 C28 108.3(2)
O35 S1 C3 107.1(2)
O34 S1 C3 108.7(2)
C28 S1 C3 104.72(19)

loop_
_geom_bond_atom_site_label_1
_geom_bond_atom_site_label_2
_geom_bond_distance
C2 O1 1.431(5)
C2 C22 1.512(6)
C2 C3 1.540(5)
C2 H2 0.9800
C3 C4 1.537(6)
C3 S1 1.782(4)
C3 H3 0.9800
C4 C5 1.519(5)
C4 H4A 0.9700
C4 H4B 0.9700
C5 O1 1.416(4)
C5 C6 1.503(6)
C5 H5 0.9800
C6 O7 1.450(5)
C6 H6A 0.9700
C6 H6B 0.9700
C8 O9 1.213(5)
C8 O7 1.321(5)
C8 C11 1.491(6)
C11 O12 1.457(5)
C11 C17 1.531(6)
C11 C18 1.549(6)
C13 O14 1.195(5)
C13 O12 1.370(5)
C13 C15 1.520(6)
C15 C21 1.495(6)
C15 C16 1.559(6)
C15 C18 1.560(6)
C16 C17 1.538(6)
C16 H16A 0.9700
C16 H16B 0.9700
C17 H17A 0.9700
C17 H17B 0.9700
C18 C20 1.531(6)
C18 C19 1.532(6)
C19 H19A 0.9600
C19 H19B 0.9600
C19 H19C 0.9600
C20 H20A 0.9600
C20 H20B 0.9600
C20 H20C 0.9600
C21 H21A 0.9600
C21 H21B 0.9600
C21 H21C 0.9600
C22 C23 1.375(6)
C22 C27 1.396(6)
C23 C24 1.382(6)
C23 H23 0.9300
C24 C25 1.384(7)
C24 H24 0.9300
C25 C26 1.373(6)
C25 H25 0.9300
C26 C27 1.376(6)
C26 H26 0.9300
C27 H27 0.9300
C28 C29 1.383(7)
C28 C33 1.386(6)
C28 S1 1.759(4)
C29 C30 1.367(6)
C29 H29 0.9300
C30 C31 1.368(7)
C30 H30 0.9300
C31 C32 1.379(7)
C31 H31 0.9300
C32 C33 1.380(6)
C32 H32 0.9300
C33 H33 0.9300
O34 S1 1.450(3)
O35 S1 1.429(3)

loop_
_cod_related_entry_id
_cod_related_entry_database
_cod_related_entry_code
1 ChemSpider 21200053
